data_1558602
loop_
_publ_author_name
'Christensen, A. Norlund'
'Hazell, R. G.'

_publ_section_title
;
 X-Ray Crystallographic Study of Ce2Si2O7
;
_journal_name_full 'Acta Chemica Scandinavica'
_journal_page_first 1012
_journal_page_last 1014
_journal_paper_doi 10.3891/acta.chem.scand.48-1012
_journal_volume 48
_journal_year 1994
_chemical_formula_sum 'Ce2 O7 Si2'
_chemical_formula_weight 448.399
_chemical_name_common
;
Ce2Si2O7
;
_space_group_IT_number 14
_space_group_name_Hall '-P 2ybc'
_space_group_name_H-M_alt 'P 1 21/c 1'
_symmetry_cell_setting monoclinic
_symmetry_Int_Tables_number 14
_symmetry_space_group_name_Hall '-P 2ybc'
_symmetry_space_group_name_H-M 'P 1 21/c 1'
_cell_angle_alpha 90.
_cell_angle_beta 112.26(1)
_cell_angle_gamma 90.
_cell_formula_units_Z 4
_cell_length_a 5.4116(7)
_cell_length_b 8.742(3)
_cell_length_c 14.158(3)
_cell_volume 619.9(3)
_diffrn_ambient_temperature 298
_diffrn_radiation_probe x-ray
_diffrn_radiation_type MoK\a
_diffrn_radiation_wavelength 0.71069
_exptl_absorpt_coefficient_mu 15.1
_exptl_crystal_density_diffrn 4.80
_exptl_crystal_F_000 800
_refine_ls_number_reflns 2806
_refine_ls_R_factor_gt 0.070
_refine_ls_wR_factor_gt 0.071
_cod_data_source_file Acta-Chem-Scand-1994-48-1012.cif
_cod_data_source_block 1
_cod_original_sg_symbol_H-M 'P 21/c'
_cod_database_code 1558602

loop_
_space_group_symop_id
_space_group_symop_operation_xyz
1 x,y,z
2 -x,1/2+y,1/2-z
3 -x,-y,-z
4 x,1/2-y,1/2+z

loop_
_atom_site_label
_atom_site_type_symbol
_atom_site_thermal_displace_type
_atom_site_fract_x
_atom_site_fract_y
_atom_site_fract_z
_atom_site_occupancy
_atom_site_U_iso_or_equiv
_atom_site_calc_flag
_atom_site_refinement_flags
_atom_site_disorder_assembly
_atom_site_disorder_group
Ce1 Ce Uiso 0.51471(12) 0.80856(7) 0.76796(4) 1.000 0.0073(2) . . . .
Ce2 Ce Uiso 0.83328(12) 0.60802(6) 0.58957(4) 1.000 0.0071(2) . . . .
Si1 Si Uiso 0.7608(6) 0.2444(4) 0.0266(2) 1.000 0.0081(11) . . . .
Si2 Si Uiso 0.9448(6) 0.4928(3) 0.1796(2) 1.000 0.0071(11) . . . .
O1 O Uiso 0.8025(17) 0.4197(9) 0.0665(6) 1.000 0.012(3) . . . .
O2 O Uiso 1.0475(18) 0.1517(10) 0.0594(7) 1.000 0.016(4) . . . .
O3 O Uiso 0.5871(16) 0.1447(9) 0.0753(6) 1.000 0.011(3) . . . .
O4 O Uiso 0.592(2) 0.2348(11) -0.0937(6) 1.000 0.021(4) . . . .
O5 O Uiso 0.7641(16) 0.4637(12) 0.2464(6) 1.000 0.016(4) . . . .
O6 O Uiso 1.2362(17) 0.4181(11) 0.2428(6) 1.000 0.016(4) . . . .
O7 O Uiso 1.0092(19) 0.6713(10) 0.1735(7) 1.000 0.020(4) . . . .

loop_
_atom_type_symbol
_atom_type_description
_atom_type_scat_dispersion_real
_atom_type_scat_dispersion_imag
_atom_type_scat_source
Ce Ce -0.2486 2.6331 ' International Tables Vol C Tables 4.2.6.8 and 6.1.1.4'
O O 0.0106 0.0060 ' International Tables Vol C Tables 4.2.6.8 and 6.1.1.4'
Si Si 0.0817 0.0704 ' International Tables Vol C Tables 4.2.6.8 and 6.1.1.4'

loop_
_geom_angle_atom_site_label_1
_geom_angle_atom_site_label_2
_geom_angle_atom_site_label_3
_geom_angle
_geom_angle_site_symmetry_1
_geom_angle_site_symmetry_2
_geom_angle_site_symmetry_3
_geom_angle_publ_flag
O3 Ce1 O4 154.6(3) 3_666 . 2_655 yes
O4 Ce1 O5 77.4(3) 2_655 . 3_666 yes
O2 Ce1 O4 138.7(3) 3_766 . 2_655 yes
O4 Ce1 O6 68.9(3) 2_655 . 3_766 yes
Si2 Ce1 O4 85.8(3) 4_465 . 2_655 yes
O4 Ce1 O6 101.1(3) 2_655 . 4_465 yes
O4 Ce1 O7 71.8(3) 2_655 . 4_465 yes
O4 Ce1 O5 91.1(3) 2_655 . 4_565 yes
O3 Ce1 O5 84.8(3) 3_666 . 3_666 yes
O2 Ce1 O3 65.9(3) 3_766 . 3_666 yes
O3 Ce1 O6 120.0(3) 3_666 . 3_766 yes
Si2 Ce1 O3 76.5(2) 4_465 . 3_666 yes
O3 Ce1 O6 71.5(3) 3_666 . 4_465 yes
O3 Ce1 O7 84.4(3) 3_666 . 4_465 yes
O3 Ce1 O5 106.8(3) 3_666 . 4_565 yes
O2 Ce1 O5 116.1(3) 3_766 . 3_666 yes
O5 Ce1 O6 66.2(3) 3_666 . 3_766 yes
Si2 Ce1 O5 91.1(2) 4_465 . 3_666 yes
O5 Ce1 O6 118.3(3) 3_666 . 4_465 yes
O5 Ce1 O7 65.0(3) 3_666 . 4_465 yes
O5 Ce1 O5 168.3(3) 3_666 . 4_565 yes
O2 Ce1 O6 81.1(3) 3_766 . 3_766 yes
Si2 Ce1 O2 129.8(2) 4_465 . 3_766 yes
O2 Ce1 O6 104.6(3) 3_766 . 4_465 yes
O2 Ce1 O7 149.5(3) 3_766 . 4_465 yes
O2 Ce1 O5 71.2(3) 3_766 . 4_565 yes
Si2 Ce1 O6 148.7(2) 4_465 . 3_766 yes
O6 Ce1 O6 168.5(3) 3_766 . 4_465 yes
O6 Ce1 O7 122.1(3) 3_766 . 4_465 yes
O5 Ce1 O6 107.8(3) 4_565 . 3_766 yes
Si2 Ce1 O6 29.0(2) 4_465 . 4_465 yes
Si2 Ce1 O7 27.8(2) 4_465 . 4_465 yes
Si2 Ce1 O5 90.3(2) 4_465 . 4_565 yes
O6 Ce1 O7 56.8(3) 4_465 . 4_465 yes
O5 Ce1 O6 65.7(3) 4_565 . 4_465 yes
O5 Ce1 O7 113.8(3) 4_565 . 4_465 yes
Si1 Ce2 O3 29.7(2) 2_655 . 2_655 yes
Si1 Ce2 O4 29.30(18) 2_655 . 2_655 yes
Si1 Ce2 Si1 108.84(8) 2_655 . 2_755 yes
Si1 Ce2 O2 92.3(2) 2_655 . 2_755 yes
Si1 Ce2 Si2 123.07(8) 2_655 . 3_766 yes
Si1 Ce2 O5 151.9(2) 2_655 . 3_766 yes
Si1 Ce2 O6 92.2(2) 2_655 . 3_766 yes
Si1 Ce2 Si1 102.75(9) 2_655 . 4_555 yes
Si1 Ce2 O2 130.1(2) 2_655 . 4_555 yes
Si1 Ce2 O3 83.7(2) 2_655 . 4_555 yes
Si1 Ce2 O7 95.3(3) 2_655 . 4_565 yes
O3 Ce2 O4 58.6(3) 2_655 . 2_655 yes
Si1 Ce2 O3 91.6(2) 2_755 . 2_655 yes
O2 Ce2 O3 68.5(3) 2_755 . 2_655 yes
Si2 Ce2 O3 146.0(2) 3_766 . 2_655 yes
O3 Ce2 O5 172.9(3) 2_655 . 3_766 yes
O3 Ce2 O6 117.5(3) 2_655 . 3_766 yes
Si1 Ce2 O3 83.95(18) 4_555 . 2_655 yes
O2 Ce2 O3 104.4(3) 4_555 . 2_655 yes
O3 Ce2 O3 77.4(3) 2_655 . 4_555 yes
O3 Ce2 O7 114.6(3) 2_655 . 4_565 yes
Si1 Ce2 O4 127.1(2) 2_755 . 2_655 yes
O2 Ce2 O4 118.7(3) 2_755 . 2_655 yes
Si2 Ce2 O4 95.14(19) 3_766 . 2_655 yes
O4 Ce2 O5 122.7(3) 2_655 . 3_766 yes
O4 Ce2 O6 64.5(3) 2_655 . 3_766 yes
Si1 Ce2 O4 113.9(2) 4_555 . 2_655 yes
O2 Ce2 O4 145.1(3) 4_555 . 2_655 yes
O3 Ce2 O4 86.0(3) 4_555 . 2_655 yes
O4 Ce2 O7 79.9(3) 2_655 . 4_565 yes
Si1 Ce2 O2 26.8(2) 2_755 . 2_755 yes
Si1 Ce2 Si2 122.32(8) 2_755 . 3_766 yes
Si1 Ce2 O5 92.3(2) 2_755 . 3_766 yes
Si1 Ce2 O6 145.8(2) 2_755 . 3_766 yes
Si1 Ce2 Si1 103.64(8) 2_755 . 4_555 yes
Si1 Ce2 O2 79.7(2) 2_755 . 4_555 yes
Si1 Ce2 O3 132.5(2) 2_755 . 4_555 yes
Si1 Ce2 O7 74.8(3) 2_755 . 4_565 yes
Si2 Ce2 O2 144.4(2) 3_766 . 2_755 yes
O2 Ce2 O5 113.7(3) 2_755 . 3_766 yes
O2 Ce2 O6 172.6(3) 2_755 . 3_766 yes
Si1 Ce2 O2 87.4(2) 4_555 . 2_755 yes
O2 Ce2 O2 73.9(3) 2_755 . 4_555 yes
O2 Ce2 O3 111.5(3) 2_755 . 4_555 yes
O2 Ce2 O7 97.0(3) 2_755 . 4_565 yes
Si2 Ce2 O5 30.8(2) 3_766 . 3_766 yes
Si2 Ce2 O6 30.9(2) 3_766 . 3_766 yes
Si1 Ce2 Si2 88.74(7) 4_555 . 3_766 yes
Si2 Ce2 O2 84.8(2) 3_766 . 4_555 yes
Si2 Ce2 O3 79.75(19) 3_766 . 4_555 yes
Si2 Ce2 O7 77.1(2) 3_766 . 4_565 yes
O5 Ce2 O6 60.9(3) 3_766 . 3_766 yes
Si1 Ce2 O5 89.4(2) 4_555 . 3_766 yes
O2 Ce2 O5 70.6(3) 4_555 . 3_766 yes
O3 Ce2 O5 95.6(3) 4_555 . 3_766 yes
O5 Ce2 O7 72.2(3) 3_766 . 4_565 yes
Si1 Ce2 O6 97.3(2) 4_555 . 3_766 yes
O2 Ce2 O6 107.5(3) 4_555 . 3_766 yes
O3 Ce2 O6 74.9(3) 4_555 . 3_766 yes
O6 Ce2 O7 76.7(3) 3_766 . 4_565 yes
Si1 Ce2 O2 31.2(2) 4_555 . 4_555 yes
Si1 Ce2 O3 30.1(2) 4_555 . 4_555 yes
Si1 Ce2 O7 161.3(3) 4_555 . 4_565 yes
O2 Ce2 O3 59.5(3) 4_555 . 4_555 yes
O2 Ce2 O7 133.4(3) 4_555 . 4_565 yes
O3 Ce2 O7 151.5(3) 4_555 . 4_565 yes
O1 Si1 O2 112.0(5) . . . yes
O1 Si1 O3 112.9(5) . . . yes
O1 Si1 O4 111.6(5) . . . yes
Ce2 Si1 O1 120.4(4) 2_645 . . yes
Ce2 Si1 O1 117.9(4) 2_745 . . yes
Ce2 Si1 O1 146.1(3) 4_554 . . yes
O2 Si1 O3 104.6(5) . . . yes
O2 Si1 O4 111.7(5) . . . yes
Ce2 Si1 O2 127.5(4) 2_645 . . yes
Ce2 Si1 O2 42.2(3) 2_745 . . yes
Ce2 Si1 O2 56.3(3) 4_554 . . yes
O3 Si1 O4 103.7(5) . . . yes
Ce2 Si1 O3 52.5(3) 2_645 . . yes
Ce2 Si1 O3 126.9(3) 2_745 . . yes
Ce2 Si1 O3 52.4(3) 4_554 . . yes
Ce2 Si1 O4 51.9(4) 2_645 . . yes
Ce2 Si1 O4 71.4(4) 2_745 . . yes
Ce2 Si1 O4 101.9(4) 4_554 . . yes
Ce2 Si1 Ce2 108.84(9) 2_645 . 2_745 yes
Ce2 Si1 Ce2 77.25(8) 2_645 . 4_554 yes
Ce2 Si1 Ce2 76.37(8) 2_745 . 4_554 yes
O1 Si2 O5 110.4(5) . . . yes
O1 Si2 O6 112.6(5) . . . yes
O1 Si2 O7 111.1(5) . . . yes
Ce2 Si2 O1 140.0(3) 3_766 . . yes
Ce1 Si2 O1 126.9(4) 4_664 . . yes
O5 Si2 O6 106.9(5) . . . yes
O5 Si2 O7 112.0(5) . . . yes
Ce2 Si2 O5 55.0(3) 3_766 . . yes
Ce1 Si2 O5 122.7(3) 4_664 . . yes
O6 Si2 O7 103.6(5) . . . yes
Ce2 Si2 O6 53.7(3) 3_766 . . yes
Ce1 Si2 O6 55.8(4) 4_664 . . yes
Ce2 Si2 O7 108.8(3) 3_766 . . yes
Ce1 Si2 O7 47.8(4) 4_664 . . yes
Ce1 Si2 Ce2 79.75(7) 4_664 . 3_766 yes
Si1 O1 Si2 132.0(5) . . . yes
Ce2 O2 Si1 111.0(5) 2_745 . . yes
Ce1 O2 Si1 126.7(5) 3_766 . . yes
Ce2 O2 Si1 92.5(4) 4_554 . . yes
Ce1 O2 Ce2 111.8(4) 3_766 . 2_745 yes
Ce2 O2 Ce2 106.1(3) 2_745 . 4_554 yes
Ce1 O2 Ce2 104.5(3) 3_766 . 4_554 yes
Ce2 O3 Si1 97.9(4) 2_645 . . yes
Ce1 O3 Si1 130.3(4) 3_666 . . yes
Ce2 O3 Si1 97.5(4) 4_554 . . yes
Ce1 O3 Ce2 113.9(3) 3_666 . 2_645 yes
Ce2 O3 Ce2 102.6(3) 2_645 . 4_554 yes
Ce1 O3 Ce2 110.7(3) 3_666 . 4_554 yes
Ce1 O4 Si1 153.9(6) 2_645 . . yes
Ce2 O4 Si1 98.8(5) 2_645 . . yes
Ce1 O4 Ce2 105.7(3) 2_645 . 2_645 yes
Ce1 O5 Si2 121.5(5) 3_666 . . yes
Ce2 O5 Si2 94.2(4) 3_766 . . yes
Ce1 O5 Si2 115.0(5) 4_564 . . yes
Ce1 O5 Ce2 96.2(3) 3_666 . 3_766 yes
Ce1 O5 Ce1 112.9(3) 3_666 . 4_564 yes
Ce1 O5 Ce2 113.3(3) 4_564 . 3_766 yes
Ce1 O6 Si2 137.5(5) 3_766 . . yes
Ce2 O6 Si2 95.4(4) 3_766 . . yes
Ce1 O6 Si2 95.2(4) 4_664 . . yes
Ce1 O6 Ce2 105.4(3) 3_766 . 3_766 yes
Ce1 O6 Ce1 115.0(4) 3_766 . 4_664 yes
Ce1 O6 Ce2 102.8(3) 4_664 . 3_766 yes
Ce2 O7 Si2 142.6(6) 4_564 . . yes
Ce1 O7 Si2 104.5(5) 4_664 . . yes
Ce1 O7 Ce2 111.6(4) 4_664 . 4_564 yes

loop_
_geom_bond_atom_site_label_1
_geom_bond_atom_site_label_2
_geom_bond_distance
_geom_bond_site_symmetry_1
_geom_bond_site_symmetry_2
_geom_bond_publ_flag
Ce1 O4 2.399(8) . 2_655 yes
Ce1 O3 2.514(8) . 3_666 yes
Ce1 O5 2.784(10) . 3_666 yes
Ce1 O2 2.706(10) . 3_766 yes
Ce1 O6 2.434(10) . 3_766 yes
Ce1 Si2 3.342(3) . 4_465 yes
Ce1 O6 2.775(10) . 4_465 yes
Ce1 O7 2.556(11) . 4_465 yes
Ce1 O5 2.488(10) . 4_565 yes
Ce2 Si1 3.234(4) . 2_655 yes
Ce2 O3 2.589(8) . 2_655 yes
Ce2 O4 2.575(11) . 2_655 yes
Ce2 Si1 3.419(4) . 2_755 yes
Ce2 O2 2.458(10) . 2_755 yes
Ce2 Si2 3.151(3) . 3_766 yes
Ce2 O5 2.589(8) . 3_766 yes
Ce2 O6 2.550(8) . 3_766 yes
Ce2 Si1 3.190(4) . 4_555 yes
Ce2 O2 2.656(9) . 4_555 yes
Ce2 O3 2.548(8) . 4_555 yes
Ce2 O7 2.277(9) . 4_565 yes
Si1 O1 1.619(9) . . yes
Si1 O2 1.653(11) . . yes
Si1 O3 1.615(9) . . yes
Si1 O4 1.601(8) . . yes
Si2 O1 1.622(8) . . yes
Si2 O5 1.617(9) . . yes
Si2 O6 1.626(10) . . yes
Si2 O7 1.608(9) . . yes

loop_
_geom_torsion_atom_site_label_1
_geom_torsion_atom_site_label_2
_geom_torsion_atom_site_label_3
_geom_torsion_atom_site_label_4
_geom_torsion
_geom_torsion_site_symmetry_1
_geom_torsion_site_symmetry_2
_geom_torsion_site_symmetry_3
_geom_torsion_site_symmetry_4
_geom_torsion_publ_flag
O3 Ce1 O4 Ce2 -146.1(5) 3_666 . 2_655 . no
O5 Ce1 O4 Ce2 -99.4(4) 3_666 . 2_655 . no
O2 Ce1 O4 Ce2 16.1(6) 3_766 . 2_655 . no
O6 Ce1 O4 Ce2 -30.3(3) 3_766 . 2_655 . no
Si2 Ce1 O4 Ce2 168.5(3) 4_465 . 2_655 . no
O6 Ce1 O4 Ce2 143.8(3) 4_465 . 2_655 . no
O7 Ce1 O4 Ce2 -166.9(4) 4_465 . 2_655 . no
O5 Ce1 O4 Ce2 78.3(4) 4_565 . 2_655 . no
O4 Ce1 O6 Ce2 30.6(3) 2_655 . 3_766 . no
O3 Ce1 O6 Ce2 -175.9(3) 3_666 . 3_766 . no
O5 Ce1 O6 Ce2 115.7(4) 3_666 . 3_766 . no
O2 Ce1 O6 Ce2 -120.5(4) 3_766 . 3_766 . no
Si2 Ce1 O6 Ce2 68.8(6) 4_465 . 3_766 . no
O7 Ce1 O6 Ce2 80.9(4) 4_465 . 3_766 . no
O5 Ce1 O6 Ce2 -53.6(4) 4_565 . 3_766 . no
Si1 Ce2 O4 Ce1 -170.8(7) 2_655 . 2_655 . no
O3 Ce2 O4 Ce1 -177.4(5) 2_655 . 2_655 . no
Si1 Ce2 O4 Ce1 -112.2(3) 2_755 . 2_655 . no
O2 Ce2 O4 Ce1 -142.7(3) 2_755 . 2_655 . no
Si2 Ce2 O4 Ce1 25.7(3) 3_766 . 2_655 . no
O5 Ce2 O4 Ce1 10.9(5) 3_766 . 2_655 . no
O6 Ce2 O4 Ce1 29.8(3) 3_766 . 2_655 . no
Si1 Ce2 O4 Ce1 116.6(3) 4_555 . 2_655 . no
O2 Ce2 O4 Ce1 114.0(5) 4_555 . 2_655 . no
O3 Ce2 O4 Ce1 105.0(4) 4_555 . 2_655 . no
O7 Ce2 O4 Ce1 -50.2(4) 4_565 . 2_655 . no
Si1 Ce2 O6 Ce1 -39.3(3) 2_655 . 3_766 . no
O3 Ce2 O6 Ce1 -55.4(4) 2_655 . 3_766 . no
O4 Ce2 O6 Ce1 -29.3(3) 2_655 . 3_766 . no
Si1 Ce2 O6 Ce1 89.8(4) 2_755 . 3_766 . no
Si2 Ce2 O6 Ce1 142.6(6) 3_766 . 3_766 . no
O5 Ce2 O6 Ce1 132.4(5) 3_766 . 3_766 . no
Si1 Ce2 O6 Ce1 -142.4(3) 4_555 . 3_766 . no
O2 Ce2 O6 Ce1 -172.7(3) 4_555 . 3_766 . no
O3 Ce2 O6 Ce1 -122.1(4) 4_555 . 3_766 . no
O7 Ce2 O6 Ce1 55.6(4) 4_565 . 3_766 . no
O2 Si1 O1 Si2 -56.7(10) . . . . no
O3 Si1 O1 Si2 60.9(10) . . . . no
O4 Si1 O1 Si2 177.2(8) . . . . no
Ce2 Si1 O1 Si2 119.7(7) 2_645 . . . no
Ce2 Si1 O1 Si2 -103.0(8) 2_745 . . . no
Ce2 Si1 O1 Si2 5.0(14) 4_554 . . . no
O1 Si1 O2 Ce2 -107.8(5) . . . 2_745 no
O1 Si1 O2 Ce1 33.6(7) . . . 3_766 no
O1 Si1 O2 Ce2 143.8(4) . . . 4_554 no
O3 Si1 O2 Ce2 129.7(4) . . . 2_745 no
O3 Si1 O2 Ce1 -88.9(6) . . . 3_766 no
O3 Si1 O2 Ce2 21.3(4) . . . 4_554 no
O4 Si1 O2 Ce2 18.2(7) . . . 2_745 no
O4 Si1 O2 Ce1 159.6(5) . . . 3_766 no
O4 Si1 O2 Ce2 -90.1(5) . . . 4_554 no
Ce2 Si1 O2 Ce2 76.1(5) 2_645 . . 2_745 no
Ce2 Si1 O2 Ce1 -142.5(3) 2_645 . . 3_766 no
Ce2 Si1 O2 Ce2 -32.3(5) 2_645 . . 4_554 no
Ce2 Si1 O2 Ce1 141.4(8) 2_745 . . 3_766 no
Ce2 Si1 O2 Ce2 -108.3(5) 2_745 . . 4_554 no
Ce2 Si1 O2 Ce2 108.3(5) 4_554 . . 2_745 no
Ce2 Si1 O2 Ce1 -110.2(6) 4_554 . . 3_766 no
O1 Si1 O3 Ce2 111.7(4) . . . 2_645 no
O1 Si1 O3 Ce1 -19.0(8) . . . 3_666 no
O1 Si1 O3 Ce2 -144.4(4) . . . 4_554 no
O2 Si1 O3 Ce2 -126.4(4) . . . 2_645 no
O2 Si1 O3 Ce1 102.9(6) . . . 3_666 no
O2 Si1 O3 Ce2 -22.5(5) . . . 4_554 no
O4 Si1 O3 Ce2 -9.2(5) . . . 2_645 no
O4 Si1 O3 Ce1 -139.9(6) . . . 3_666 no
O4 Si1 O3 Ce2 94.7(5) . . . 4_554 no
Ce2 Si1 O3 Ce1 -130.7(7) 2_645 . . 3_666 no
Ce2 Si1 O3 Ce2 103.9(3) 2_645 . . 4_554 no
Ce2 Si1 O3 Ce2 -86.1(4) 2_745 . . 2_645 no
Ce2 Si1 O3 Ce1 143.2(4) 2_745 . . 3_666 no
Ce2 Si1 O3 Ce2 17.8(5) 2_745 . . 4_554 no
Ce2 Si1 O3 Ce2 -103.9(3) 4_554 . . 2_645 no
Ce2 Si1 O3 Ce1 125.4(7) 4_554 . . 3_666 no
O1 Si1 O4 Ce1 47.0(16) . . . 2_645 no
O1 Si1 O4 Ce2 -112.4(5) . . . 2_645 no
O2 Si1 O4 Ce1 -79.2(15) . . . 2_645 no
O2 Si1 O4 Ce2 121.4(5) . . . 2_645 no
O3 Si1 O4 Ce1 168.8(13) . . . 2_645 no
O3 Si1 O4 Ce2 9.3(5) . . . 2_645 no
Ce2 Si1 O4 Ce1 159.4(16) 2_645 . . 2_645 no
Ce2 Si1 O4 Ce1 -66.4(14) 2_745 . . 2_645 no
Ce2 Si1 O4 Ce2 134.1(4) 2_745 . . 2_645 no
Ce2 Si1 O4 Ce1 -137.5(13) 4_554 . . 2_645 no
Ce2 Si1 O4 Ce2 63.1(3) 4_554 . . 2_645 no
O5 Si2 O1 Si1 -72.2(9) . . . . no
O6 Si2 O1 Si1 47.2(10) . . . . no
O7 Si2 O1 Si1 162.9(8) . . . . no
Ce2 Si2 O1 Si1 -12.7(12) 3_766 . . . no
Ce1 Si2 O1 Si1 110.5(7) 4_664 . . . no
O1 Si2 O5 Ce1 37.6(6) . . . 3_666 no
O1 Si2 O5 Ce2 137.4(4) . . . 3_766 no
O1 Si2 O5 Ce1 -104.5(5) . . . 4_564 no
O6 Si2 O5 Ce1 -85.2(5) . . . 3_666 no
O6 Si2 O5 Ce2 14.7(5) . . . 3_766 no
O6 Si2 O5 Ce1 132.8(5) . . . 4_564 no
O7 Si2 O5 Ce1 162.1(5) . . . 3_666 no
O7 Si2 O5 Ce2 -98.1(5) . . . 3_766 no
O7 Si2 O5 Ce1 20.0(6) . . . 4_564 no
Ce2 Si2 O5 Ce1 -99.8(5) 3_766 . . 3_666 no
Ce2 Si2 O5 Ce1 118.1(5) 3_766 . . 4_564 no
Ce1 Si2 O5 Ce1 -144.9(3) 4_664 . . 3_666 no
Ce1 Si2 O5 Ce2 -45.1(5) 4_664 . . 3_766 no
Ce1 Si2 O5 Ce1 73.0(5) 4_664 . . 4_564 no
O1 Si2 O6 Ce1 -16.5(9) . . . 3_766 no
O1 Si2 O6 Ce2 -136.4(4) . . . 3_766 no
O1 Si2 O6 Ce1 120.2(4) . . . 4_664 no
O5 Si2 O6 Ce1 104.9(7) . . . 3_766 no
O5 Si2 O6 Ce2 -14.9(5) . . . 3_766 no
O5 Si2 O6 Ce1 -118.4(4) . . . 4_664 no
O7 Si2 O6 Ce1 -136.6(7) . . . 3_766 no
O7 Si2 O6 Ce2 103.5(4) . . . 3_766 no
O7 Si2 O6 Ce1 0.1(5) . . . 4_664 no
Ce2 Si2 O6 Ce1 119.9(8) 3_766 . . 3_766 no
Ce2 Si2 O6 Ce1 -103.5(3) 3_766 . . 4_664 no
Ce1 Si2 O6 Ce1 -136.7(8) 4_664 . . 3_766 no
Ce1 Si2 O6 Ce2 103.5(3) 4_664 . . 3_766 no
O1 Si2 O7 Ce2 42.8(11) . . . 4_564 no
O1 Si2 O7 Ce1 -121.2(5) . . . 4_664 no
O5 Si2 O7 Ce2 -81.3(10) . . . 4_564 no
O5 Si2 O7 Ce1 114.7(5) . . . 4_664 no
O6 Si2 O7 Ce2 163.9(9) . . . 4_564 no
O6 Si2 O7 Ce1 -0.1(5) . . . 4_664 no
Ce2 Si2 O7 Ce2 -140.3(8) 3_766 . . 4_564 no
Ce2 Si2 O7 Ce1 55.8(4) 3_766 . . 4_664 no
Ce1 Si2 O7 Ce2 164.0(12) 4_664 . . 4_564 no
